data_4106481
loop_
_publ_author_name
'Fabian M. Conrady'
'Roland Fr\"ohlich'
'Christian Schulte to Brinke'
'Tania Pape'
'F. Ekkehardt Hahn'

_publ_section_title
;
 Stepwise Formation of a Molecular Square with Bridging NH,O-Substituted
 Dicarbene Building Blocks
;
_journal_name_full 'Journal of the American Chemical Society'
_journal_page_first 11496
_journal_page_last 11499
_journal_paper_doi 10.1021/ja205021p
_journal_volume 133
_journal_year 2011
_chemical_formula_moiety 'C46 H74 Cl4 Ir2 N2 O2 Si2'
_chemical_formula_sum 'C46 H74 Cl4 Ir2 N2 O2 Si2'
_chemical_formula_weight 1269.45
_chemical_name_systematic
; 
 ? 
;
_space_group_IT_number 2
_symmetry_cell_setting triclinic
_symmetry_space_group_name_Hall '-P 1'
_symmetry_space_group_name_H-M 'P -1'
_atom_sites_solution_hydrogens geom
_atom_sites_solution_primary direct
_atom_sites_solution_secondary difmap
_audit_creation_method SHELXL-97
_cell_angle_alpha 108.1110(10)
_cell_angle_beta 98.0450(10)
_cell_angle_gamma 94.2050(10)
_cell_formula_units_Z 2
_cell_length_a 13.0461(12)
_cell_length_b 14.4131(13)
_cell_length_c 14.9493(14)
_cell_measurement_reflns_used 900
_cell_measurement_temperature 153(2)
_cell_measurement_theta_max 22.5
_cell_measurement_theta_min 1
_cell_volume 2625.0(4)
_computing_cell_refinement 'APEX2(Bruker AXS, 2007)'
_computing_data_collection 'APEX2(Bruker AXS, 2007)'
_computing_data_reduction 'SAINT,SADABS (Bruker AXS, 2007 )'
_computing_molecular_graphics
;
ORTEP3,L.J. Farrugia, J. Appl. Cryst. (1997) 30, 565
;
_computing_structure_refinement
;
SHELXL-97, G. M. Sheldrick, Acta Cryst. (2008) A64, 112-122
;
_computing_structure_solution
;
SHELXS-97 , G. M. Sheldrick, Acta Cryst. (2008) A64, 112-122
;
_diffrn_ambient_temperature 153(2)
_diffrn_detector_area_resol_mean 80
_diffrn_measured_fraction_theta_full 0.994
_diffrn_measured_fraction_theta_max 0.994
_diffrn_measurement_device_type 'CCD area detector'
_diffrn_measurement_method 'Omega and Phi scans'
_diffrn_radiation_monochromator graphite
_diffrn_radiation_source 'fine-focus sealed tube'
_diffrn_radiation_type MoK\a
_diffrn_radiation_wavelength 0.71073
_diffrn_reflns_av_R_equivalents 0.0351
_diffrn_reflns_av_sigmaI/netI 0.0594
_diffrn_reflns_limit_h_max 17
_diffrn_reflns_limit_h_min -17
_diffrn_reflns_limit_k_max 18
_diffrn_reflns_limit_k_min -18
_diffrn_reflns_limit_l_max 19
_diffrn_reflns_limit_l_min -19
_diffrn_reflns_number 24764
_diffrn_reflns_theta_full 27.88
_diffrn_reflns_theta_max 27.88
_diffrn_reflns_theta_min 1.45
_exptl_absorpt_coefficient_mu 5.350
_exptl_absorpt_correction_T_max 0.9006
_exptl_absorpt_correction_T_min 0.7058
_exptl_absorpt_correction_type multi-scan
_exptl_absorpt_process_details
; 
 Corrections were done with the SADABS program, utilizing the none merged
 raw data obtained from the integration process. Integration and final cell
 refinement were done with SAINT.

 SADABS reports ratio of Tmin/Tmax = 0.628876 
;
_exptl_crystal_colour yellow
_exptl_crystal_density_diffrn 1.606
_exptl_crystal_description plate
_exptl_crystal_F_000 1260
_exptl_crystal_size_max 0.07
_exptl_crystal_size_mid 0.04
_exptl_crystal_size_min 0.02
_refine_diff_density_max 1.925
_refine_diff_density_min -1.543
_refine_diff_density_rms 0.149
_refine_ls_extinction_method none
_refine_ls_goodness_of_fit_ref 0.969
_refine_ls_hydrogen_treatment noref
_refine_ls_matrix_type full
_refine_ls_number_parameters 545
_refine_ls_number_reflns 12442
_refine_ls_number_restraints 0
_refine_ls_restrained_S_all 0.969
_refine_ls_R_factor_all 0.0655
_refine_ls_R_factor_gt 0.0339
_refine_ls_shift/su_max 0.001
_refine_ls_shift/su_mean 0.000
_refine_ls_structure_factor_coef Fsqd
_refine_ls_weighting_details 'calc w=1/[\s^2^(Fo^2^)+(0.0385P)^2^+0.0000P] where P=(Fo^2^+2Fc^2^)/3'
_refine_ls_weighting_scheme calc
_refine_ls_wR_factor_gt 0.0702
_refine_ls_wR_factor_ref 0.0808
_reflns_number_gt 8844
_reflns_number_total 12442
_reflns_threshold_expression >2sigma(I)
_cod_data_source_file ja205021p_si_003.cif
_cod_data_source_block sad
_cod_database_code 4106481

loop_
_symmetry_equiv_pos_as_xyz
'x, y, z'
'-x, -y, -z'

loop_
_atom_site_label
_atom_site_type_symbol
_atom_site_fract_x
_atom_site_fract_y
_atom_site_fract_z
_atom_site_U_iso_or_equiv
_atom_site_adp_type
_atom_site_occupancy
_atom_site_symmetry_multiplicity
_atom_site_calc_flag
_atom_site_refinement_flags
Ir1 Ir 0.818021(15) 0.748541(13) 0.308587(14) 0.02130(6) Uani 1 1 d .
Cl1 Cl 0.91527(11) 0.61629(10) 0.23954(11) 0.0364(3) Uani 1 1 d .
Cl2 Cl 0.76393(10) 0.66318(10) 0.41227(10) 0.0314(3) Uani 1 1 d .
C1 C 0.6996(4) 0.6753(4) 0.2157(4) 0.0218(10) Uani 1 1 d .
N1 N 0.6282(3) 0.6276(3) 0.1609(3) 0.0270(10) Uani 1 1 d .
C2 C 0.5627(4) 0.5622(4) 0.0803(4) 0.0220(10) Uani 1 1 d .
C3 C 0.4561(4) 0.5460(4) 0.0813(4) 0.0233(11) Uani 1 1 d .
C4 C 0.3934(4) 0.4828(4) -0.0003(4) 0.0228(10) Uani 1 1 d .
H3 H 0.3206 0.4700 -0.0020 0.027 Uiso 1 1 calc R
O1 O 0.4186(3) 0.5884(3) 0.1627(2) 0.0280(8) Uani 1 1 d .
Si1 Si 0.34384(11) 0.67982(11) 0.19357(11) 0.0249(3) Uani 1 1 d .
C5 C 0.8011(4) 0.8904(4) 0.2903(4) 0.0252(11) Uani 1 1 d .
C6 C 0.9021(4) 0.8629(4) 0.2713(4) 0.0268(12) Uani 1 1 d .
C7 C 0.9612(4) 0.8596(4) 0.3592(4) 0.0255(11) Uani 1 1 d .
C8 C 0.8977(4) 0.8804(4) 0.4305(4) 0.0243(11) Uani 1 1 d .
C9 C 0.7953(4) 0.8972(4) 0.3882(4) 0.0229(11) Uani 1 1 d .
C10 C 0.7184(4) 0.9122(4) 0.2229(4) 0.0316(13) Uani 1 1 d .
H10A H 0.7294 0.9821 0.2291 0.047 Uiso 1 1 calc R
H10B H 0.6498 0.8968 0.2381 0.047 Uiso 1 1 calc R
H10C H 0.7217 0.8721 0.1573 0.047 Uiso 1 1 calc R
C11 C 0.9459(5) 0.8504(4) 0.1809(4) 0.0344(13) Uani 1 1 d .
H11A H 0.8889 0.8425 0.1279 0.052 Uiso 1 1 calc R
H11B H 0.9826 0.7919 0.1669 0.052 Uiso 1 1 calc R
H11C H 0.9947 0.9086 0.1890 0.052 Uiso 1 1 calc R
C12 C 1.0717(4) 0.8379(4) 0.3697(4) 0.0306(12) Uani 1 1 d .
H12A H 1.0963 0.8417 0.4359 0.046 Uiso 1 1 calc R
H12B H 1.1156 0.8861 0.3531 0.046 Uiso 1 1 calc R
H12C H 1.0757 0.7716 0.3269 0.046 Uiso 1 1 calc R
C13 C 0.9263(4) 0.8833(4) 0.5320(4) 0.0288(12) Uani 1 1 d .
H13A H 0.9937 0.8584 0.5406 0.043 Uiso 1 1 calc R
H13B H 0.8726 0.8421 0.5471 0.043 Uiso 1 1 calc R
H13C H 0.9313 0.9512 0.5747 0.043 Uiso 1 1 calc R
C14 C 0.7080(4) 0.9292(4) 0.4410(4) 0.0317(13) Uani 1 1 d .
H14A H 0.7222 0.9999 0.4759 0.048 Uiso 1 1 calc R
H14B H 0.7021 0.8932 0.4862 0.048 Uiso 1 1 calc R
H14C H 0.6426 0.9155 0.3954 0.048 Uiso 1 1 calc R
C15 C 0.2100(4) 0.6270(4) 0.2005(4) 0.0287(12) Uani 1 1 d .
H15 H 0.1691 0.6841 0.2182 0.034 Uiso 1 1 d R
C16 C 0.2076(5) 0.5793(5) 0.2783(5) 0.0455(16) Uani 1 1 d .
H16A H 0.1355 0.5543 0.2775 0.068 Uiso 1 1 calc R
H16B H 0.2357 0.6282 0.3407 0.068 Uiso 1 1 calc R
H16C H 0.2500 0.5247 0.2664 0.068 Uiso 1 1 calc R
C17 C 0.1511(5) 0.5570(5) 0.1047(5) 0.0441(16) Uani 1 1 d .
H17A H 0.1804 0.4944 0.0894 0.066 Uiso 1 1 calc R
H17B H 0.1579 0.5864 0.0545 0.066 Uiso 1 1 calc R
H17C H 0.0772 0.5454 0.1087 0.066 Uiso 1 1 calc R
C18 C 0.3329(4) 0.7368(4) 0.0958(4) 0.0345(13) Uani 1 1 d .
H18 H 0.3131 0.6811 0.0343 0.041 Uiso 1 1 d R
C19 C 0.4372(5) 0.7904(5) 0.0901(6) 0.057(2) Uani 1 1 d .
H19A H 0.4280 0.8141 0.0351 0.085 Uiso 1 1 calc R
H19B H 0.4900 0.7448 0.0828 0.085 Uiso 1 1 calc R
H19C H 0.4600 0.8463 0.1488 0.085 Uiso 1 1 calc R
C20 C 0.2471(5) 0.8050(5) 0.0979(5) 0.0479(17) Uani 1 1 d .
H20A H 0.2625 0.8608 0.1574 0.072 Uiso 1 1 calc R
H20B H 0.1795 0.7683 0.0944 0.072 Uiso 1 1 calc R
H20C H 0.2445 0.8292 0.0433 0.072 Uiso 1 1 calc R
C21 C 0.4183(4) 0.7641(4) 0.3102(4) 0.0341(13) Uani 1 1 d .
H21 H 0.4758 0.8026 0.2942 0.041 Uiso 1 1 d R
C22 C 0.4713(5) 0.7115(5) 0.3758(4) 0.0434(15) Uani 1 1 d .
H22A H 0.5126 0.7605 0.4330 0.065 Uiso 1 1 calc R
H22B H 0.5171 0.6674 0.3417 0.065 Uiso 1 1 calc R
H22C H 0.4180 0.6732 0.3944 0.065 Uiso 1 1 calc R
C23 C 0.3542(5) 0.8401(5) 0.3661(5) 0.0490(17) Uani 1 1 d .
H23A H 0.3053 0.8078 0.3945 0.073 Uiso 1 1 calc R
H23B H 0.3153 0.8691 0.3227 0.073 Uiso 1 1 calc R
H23C H 0.4013 0.8920 0.4168 0.073 Uiso 1 1 calc R
Ir31 Ir 0.163267(15) 0.755821(14) 0.704033(14) 0.02221(6) Uani 1 1 d .
Cl31 Cl 0.22417(11) 0.83879(10) 0.60056(10) 0.0339(3) Uani 1 1 d .
Cl32 Cl 0.06542(11) 0.88930(10) 0.76678(11) 0.0378(3) Uani 1 1 d .
C31 C 0.2776(4) 0.8278(4) 0.8005(4) 0.0229(11) Uani 1 1 d .
N31 N 0.3467(3) 0.8732(3) 0.8597(3) 0.0268(10) Uani 1 1 d .
C32 C 0.4237(4) 0.9369(4) 0.9300(3) 0.0210(10) Uani 1 1 d .
C33 C 0.5257(4) 0.9115(3) 0.9377(4) 0.0217(10) Uani 1 1 d .
C34 C 0.6016(4) 0.9768(4) 1.0080(4) 0.0228(10) Uani 1 1 d .
H33 H 0.6716 0.9625 1.0139 0.027 Uiso 1 1 calc R
O31 O 0.5440(3) 0.8251(3) 0.8784(3) 0.0285(8) Uani 1 1 d .
Si31 Si 0.62937(12) 0.79708(11) 0.80111(11) 0.0261(3) Uani 1 1 d .
C35 C 0.1841(4) 0.6133(3) 0.7188(4) 0.0242(11) Uani 1 1 d .
C36 C 0.1854(4) 0.6076(4) 0.6212(4) 0.0254(11) Uani 1 1 d .
C37 C 0.0812(4) 0.6250(3) 0.5828(4) 0.0238(11) Uani 1 1 d .
C38 C 0.0217(4) 0.6438(4) 0.6569(4) 0.0258(11) Uani 1 1 d .
C39 C 0.0850(4) 0.6403(4) 0.7430(4) 0.0254(11) Uani 1 1 d .
C40 C 0.2717(4) 0.5923(4) 0.7837(4) 0.0347(13) Uani 1 1 d .
H40A H 0.2693 0.6303 0.8502 0.052 Uiso 1 1 calc R
H40B H 0.3386 0.6111 0.7674 0.052 Uiso 1 1 calc R
H40C H 0.2642 0.5220 0.7759 0.052 Uiso 1 1 calc R
C41 C 0.2702(4) 0.5803(4) 0.5648(4) 0.0308(12) Uani 1 1 d .
H41A H 0.3367 0.5909 0.6084 0.046 Uiso 1 1 calc R
H41B H 0.2746 0.6212 0.5236 0.046 Uiso 1 1 calc R
H41C H 0.2553 0.5109 0.5253 0.046 Uiso 1 1 calc R
C42 C 0.0481(4) 0.6226(4) 0.4811(4) 0.0286(12) Uani 1 1 d .
H42A H 0.0480 0.5558 0.4375 0.043 Uiso 1 1 calc R
H42B H 0.0970 0.6683 0.4663 0.043 Uiso 1 1 calc R
H42C H -0.0222 0.6421 0.4736 0.043 Uiso 1 1 calc R
C43 C -0.0900(4) 0.6641(4) 0.6489(4) 0.0301(12) Uani 1 1 d .
H43A H -0.1158 0.6630 0.5838 0.045 Uiso 1 1 calc R
H43B H -0.0946 0.7289 0.6942 0.045 Uiso 1 1 calc R
H43C H -0.1325 0.6135 0.6637 0.045 Uiso 1 1 calc R
C44 C 0.0482(4) 0.6502(4) 0.8354(4) 0.0327(13) Uani 1 1 d .
H44A H 0.0129 0.5867 0.8327 0.049 Uiso 1 1 calc R
H44B H -0.0005 0.6996 0.8464 0.049 Uiso 1 1 calc R
H44C H 0.1081 0.6708 0.8876 0.049 Uiso 1 1 calc R
C45 C 0.6437(5) 0.9029(4) 0.7547(4) 0.0342(13) Uani 1 1 d .
H45 H 0.6648 0.9632 0.8119 0.041 Uiso 1 1 d R
C46 C 0.5398(5) 0.9178(5) 0.7011(5) 0.0502(18) Uani 1 1 d .
H46A H 0.5495 0.9776 0.6837 0.075 Uiso 1 1 calc R
H46B H 0.4868 0.9241 0.7424 0.075 Uiso 1 1 calc R
H46C H 0.5170 0.8611 0.6431 0.075 Uiso 1 1 calc R
C47 C 0.7300(5) 0.8987(5) 0.6924(5) 0.0477(17) Uani 1 1 d .
H47A H 0.7089 0.8448 0.6319 0.072 Uiso 1 1 calc R
H47B H 0.7954 0.8876 0.7264 0.072 Uiso 1 1 calc R
H47C H 0.7403 0.9611 0.6796 0.072 Uiso 1 1 calc R
C48 C 0.7564(5) 0.7760(5) 0.8652(4) 0.0403(15) Uani 1 1 d .
H48 H 0.7888 0.7300 0.8152 0.048 Uiso 1 1 d R
C49 C 0.8391(5) 0.8660(5) 0.9149(5) 0.0512(18) Uani 1 1 d .
H49A H 0.8124 0.9126 0.9668 0.077 Uiso 1 1 calc R
H49B H 0.8547 0.8979 0.8684 0.077 Uiso 1 1 calc R
H49C H 0.9029 0.8447 0.9410 0.077 Uiso 1 1 calc R
C50 C 0.7391(6) 0.7226(5) 0.9378(5) 0.062(2) Uani 1 1 d .
H50A H 0.8060 0.7063 0.9639 0.093 Uiso 1 1 calc R
H50B H 0.6910 0.6620 0.9058 0.093 Uiso 1 1 calc R
H50C H 0.7092 0.7656 0.9899 0.093 Uiso 1 1 calc R
C51 C 0.5570(4) 0.6820(4) 0.7089(4) 0.0349(13) Uani 1 1 d .
H51 H 0.4851 0.6975 0.6908 0.042 Uiso 1 1 d R
C52 C 0.6024(6) 0.6485(5) 0.6154(5) 0.0542(19) Uani 1 1 d .
H52A H 0.6747 0.6360 0.6299 0.081 Uiso 1 1 calc R
H52B H 0.6005 0.7002 0.5855 0.081 Uiso 1 1 calc R
H52C H 0.5607 0.5880 0.5715 0.081 Uiso 1 1 calc R
C53 C 0.5439(5) 0.5949(4) 0.7463(5) 0.0445(16) Uani 1 1 d .
H53A H 0.4958 0.5413 0.6987 0.067 Uiso 1 1 calc R
H53B H 0.5156 0.6157 0.8059 0.067 Uiso 1 1 calc R
H53C H 0.6118 0.5722 0.7584 0.067 Uiso 1 1 calc R

loop_
_atom_site_aniso_label
_atom_site_aniso_U_11
_atom_site_aniso_U_22
_atom_site_aniso_U_33
_atom_site_aniso_U_23
_atom_site_aniso_U_13
_atom_site_aniso_U_12
Ir1 0.02140(11) 0.01737(11) 0.02414(11) 0.00691(8) 0.00014(9) 0.00271(8)
Cl1 0.0311(7) 0.0229(7) 0.0508(9) 0.0038(6) 0.0093(7) 0.0081(5)
Cl2 0.0314(7) 0.0301(7) 0.0346(7) 0.0175(6) -0.0007(6) -0.0024(5)
C1 0.025(3) 0.018(3) 0.026(3) 0.010(2) 0.008(2) 0.007(2)
N1 0.027(2) 0.025(2) 0.027(2) 0.0078(19) 0.001(2) 0.0028(19)
C2 0.023(2) 0.017(2) 0.024(3) 0.007(2) -0.001(2) -0.0006(19)
C3 0.026(3) 0.022(3) 0.027(3) 0.012(2) 0.008(2) 0.007(2)
C4 0.019(2) 0.024(3) 0.028(3) 0.013(2) 0.002(2) 0.001(2)
O1 0.038(2) 0.026(2) 0.0231(18) 0.0083(15) 0.0103(17) 0.0128(16)
Si1 0.0265(7) 0.0223(7) 0.0293(8) 0.0106(6) 0.0091(7) 0.0061(6)
C5 0.028(3) 0.017(3) 0.031(3) 0.009(2) 0.002(2) 0.003(2)
C6 0.028(3) 0.018(3) 0.031(3) 0.004(2) 0.004(2) -0.003(2)
C7 0.024(3) 0.022(3) 0.031(3) 0.010(2) 0.005(2) 0.002(2)
C8 0.026(3) 0.019(3) 0.025(3) 0.005(2) -0.001(2) 0.001(2)
C9 0.019(2) 0.019(3) 0.030(3) 0.010(2) 0.001(2) -0.0020(19)
C10 0.037(3) 0.024(3) 0.033(3) 0.012(2) -0.002(3) 0.007(2)
C11 0.043(3) 0.035(3) 0.026(3) 0.010(2) 0.011(3) 0.005(3)
C12 0.024(3) 0.032(3) 0.037(3) 0.013(3) 0.005(3) 0.004(2)
C13 0.029(3) 0.030(3) 0.026(3) 0.009(2) 0.001(2) 0.001(2)
C14 0.032(3) 0.023(3) 0.037(3) 0.006(2) 0.007(3) 0.004(2)
C15 0.023(3) 0.034(3) 0.034(3) 0.015(2) 0.012(2) 0.008(2)
C16 0.039(3) 0.054(4) 0.060(4) 0.039(4) 0.018(3) 0.005(3)
C17 0.036(3) 0.045(4) 0.053(4) 0.017(3) 0.012(3) -0.002(3)
C18 0.036(3) 0.036(3) 0.040(3) 0.022(3) 0.007(3) 0.009(3)
C19 0.049(4) 0.062(5) 0.082(5) 0.057(4) 0.004(4) 0.011(3)
C20 0.045(4) 0.042(4) 0.068(5) 0.034(4) 0.007(4) 0.014(3)
C21 0.036(3) 0.032(3) 0.033(3) 0.007(3) 0.009(3) 0.004(2)
C22 0.038(3) 0.052(4) 0.033(3) 0.005(3) 0.002(3) 0.010(3)
C23 0.057(4) 0.042(4) 0.046(4) 0.006(3) 0.013(3) 0.026(3)
Ir31 0.02260(11) 0.01828(11) 0.02487(11) 0.00834(9) -0.00069(9) 0.00025(8)
Cl31 0.0396(8) 0.0304(7) 0.0329(7) 0.0166(6) 0.0009(6) -0.0054(6)
Cl32 0.0365(8) 0.0245(7) 0.0496(9) 0.0071(6) 0.0078(7) 0.0074(6)
C31 0.025(3) 0.021(3) 0.026(3) 0.014(2) 0.002(2) 0.003(2)
N31 0.027(2) 0.024(2) 0.031(2) 0.013(2) 0.003(2) -0.0003(19)
C32 0.023(2) 0.021(3) 0.018(2) 0.009(2) -0.003(2) -0.004(2)
C33 0.027(3) 0.017(2) 0.023(2) 0.008(2) 0.006(2) 0.0031(19)
C34 0.021(2) 0.023(3) 0.029(3) 0.015(2) 0.006(2) 0.005(2)
O31 0.037(2) 0.0202(19) 0.029(2) 0.0050(15) 0.0120(17) 0.0070(16)
Si31 0.0290(8) 0.0252(8) 0.0274(8) 0.0103(6) 0.0088(7) 0.0082(6)
C35 0.029(3) 0.013(2) 0.029(3) 0.004(2) 0.002(2) 0.001(2)
C36 0.023(3) 0.017(3) 0.035(3) 0.006(2) 0.003(2) 0.001(2)
C37 0.027(3) 0.013(2) 0.028(3) 0.007(2) -0.002(2) -0.005(2)
C38 0.024(3) 0.020(3) 0.034(3) 0.010(2) 0.003(2) -0.001(2)
C39 0.027(3) 0.020(3) 0.027(3) 0.009(2) 0.001(2) -0.006(2)
C40 0.039(3) 0.030(3) 0.037(3) 0.016(3) 0.000(3) 0.002(3)
C41 0.031(3) 0.027(3) 0.036(3) 0.012(2) 0.009(3) 0.006(2)
C42 0.035(3) 0.022(3) 0.026(3) 0.007(2) 0.001(2) 0.001(2)
C43 0.027(3) 0.023(3) 0.036(3) 0.007(2) 0.003(3) -0.004(2)
C44 0.032(3) 0.033(3) 0.035(3) 0.014(3) 0.006(3) 0.002(2)
C45 0.044(3) 0.029(3) 0.035(3) 0.015(3) 0.014(3) 0.005(3)
C46 0.055(4) 0.055(4) 0.058(4) 0.037(4) 0.021(4) 0.019(3)
C47 0.058(4) 0.046(4) 0.054(4) 0.027(3) 0.027(4) 0.012(3)
C48 0.034(3) 0.047(4) 0.037(3) 0.007(3) 0.007(3) 0.016(3)
C49 0.028(3) 0.076(5) 0.047(4) 0.020(4) 0.004(3) 0.001(3)
C50 0.077(5) 0.046(4) 0.058(5) 0.027(4) -0.021(4) -0.002(4)
C51 0.034(3) 0.029(3) 0.038(3) 0.006(3) 0.003(3) 0.007(2)
C52 0.060(5) 0.053(4) 0.037(4) -0.005(3) 0.011(4) 0.006(4)
C53 0.039(3) 0.027(3) 0.063(4) 0.013(3) 0.000(3) 0.005(3)

loop_
_atom_type_symbol
_atom_type_description
_atom_type_scat_dispersion_real
_atom_type_scat_dispersion_imag
_atom_type_scat_source
C C 0.0033 0.0016 'International Tables Vol C Tables 4.2.6.8 and 6.1.1.4'
H H 0.0000 0.0000 'International Tables Vol C Tables 4.2.6.8 and 6.1.1.4'
N N 0.0061 0.0033 'International Tables Vol C Tables 4.2.6.8 and 6.1.1.4'
O O 0.0106 0.0060 'International Tables Vol C Tables 4.2.6.8 and 6.1.1.4'
Si Si 0.0817 0.0704 'International Tables Vol C Tables 4.2.6.8 and 6.1.1.4'
Cl Cl 0.1484 0.1585 'International Tables Vol C Tables 4.2.6.8 and 6.1.1.4'
Ir Ir -1.4442 7.9887 'International Tables Vol C Tables 4.2.6.8 and 6.1.1.4'

loop_
_geom_angle_atom_site_label_1
_geom_angle_atom_site_label_2
_geom_angle_atom_site_label_3
_geom_angle
_geom_angle_site_symmetry_1
_geom_angle_site_symmetry_3
C1 Ir1 C6 115.1(2) . .
C1 Ir1 C9 114.49(19) . .
C6 Ir1 C9 65.34(19) . .
C1 Ir1 C5 97.4(2) . .
C6 Ir1 C5 38.89(19) . .
C9 Ir1 C5 39.03(19) . .
C1 Ir1 C8 152.89(19) . .
C6 Ir1 C8 63.47(19) . .
C9 Ir1 C8 38.73(18) . .
C5 Ir1 C8 63.99(19) . .
C1 Ir1 C7 153.0(2) . .
C6 Ir1 C7 38.13(19) . .
C9 Ir1 C7 63.88(18) . .
C5 Ir1 C7 63.78(19) . .
C8 Ir1 C7 36.70(18) . .
C1 Ir1 Cl2 87.30(15) . .
C6 Ir1 Cl2 156.47(15) . .
C9 Ir1 Cl2 99.88(14) . .
C5 Ir1 Cl2 136.27(14) . .
C8 Ir1 Cl2 93.40(14) . .
C7 Ir1 Cl2 119.74(14) . .
C1 Ir1 Cl1 87.13(14) . .
C6 Ir1 Cl1 97.90(14) . .
C9 Ir1 Cl1 156.46(13) . .
C5 Ir1 Cl1 133.65(14) . .
C8 Ir1 Cl1 119.95(13) . .
C7 Ir1 Cl1 92.67(13) . .
Cl2 Ir1 Cl1 89.88(5) . .
N1 C1 Ir1 177.1(5) . .
C1 N1 C2 164.8(5) . .
C4 C2 C3 122.2(5) 2_665 .
C4 C2 N1 118.2(4) 2_665 .
C3 C2 N1 119.6(5) . .
O1 C3 C4 122.4(4) . .
O1 C3 C2 119.5(5) . .
C4 C3 C2 118.0(4) . .
C3 C4 C2 119.8(4) . 2_665
C3 O1 Si1 132.6(3) . .
O1 Si1 C21 103.5(2) . .
O1 Si1 C15 109.4(2) . .
C21 Si1 C15 114.2(2) . .
O1 Si1 C18 106.7(2) . .
C21 Si1 C18 113.4(3) . .
C15 Si1 C18 109.1(3) . .
C6 C5 C9 108.1(5) . .
C6 C5 C10 126.3(5) . .
C9 C5 C10 125.5(5) . .
C6 C5 Ir1 70.6(3) . .
C9 C5 Ir1 70.5(3) . .
C10 C5 Ir1 126.4(4) . .
C5 C6 C7 107.7(5) . .
C5 C6 C11 127.8(5) . .
C7 C6 C11 124.1(5) . .
C5 C6 Ir1 70.5(3) . .
C7 C6 Ir1 73.7(3) . .
C11 C6 Ir1 126.5(4) . .
C8 C7 C6 108.8(4) . .
C8 C7 C12 127.3(5) . .
C6 C7 C12 123.9(5) . .
C8 C7 Ir1 71.7(3) . .
C6 C7 Ir1 68.1(3) . .
C12 C7 Ir1 126.3(4) . .
C7 C8 C9 108.4(4) . .
C7 C8 C13 127.2(5) . .
C9 C8 C13 124.4(5) . .
C7 C8 Ir1 71.6(3) . .
C9 C8 Ir1 67.8(3) . .
C13 C8 Ir1 125.2(4) . .
C5 C9 C8 106.8(4) . .
C5 C9 C14 127.0(5) . .
C8 C9 C14 125.7(5) . .
C5 C9 Ir1 70.5(3) . .
C8 C9 Ir1 73.5(3) . .
C14 C9 Ir1 127.6(3) . .
C16 C15 C17 110.3(5) . .
C16 C15 Si1 114.5(4) . .
C17 C15 Si1 113.4(4) . .
C20 C18 C19 109.8(5) . .
C20 C18 Si1 114.6(4) . .
C19 C18 Si1 113.1(4) . .
C23 C21 C22 109.6(5) . .
C23 C21 Si1 113.7(4) . .
C22 C21 Si1 114.5(4) . .
C31 Ir31 C39 111.5(2) . .
C31 Ir31 C35 96.3(2) . .
C39 Ir31 C35 38.88(19) . .
C31 Ir31 C36 115.8(2) . .
C39 Ir31 C36 65.34(19) . .
C35 Ir31 C36 38.69(19) . .
C31 Ir31 C38 149.2(2) . .
C39 Ir31 C38 38.34(19) . .
C35 Ir31 C38 63.57(19) . .
C36 Ir31 C38 63.72(18) . .
C31 Ir31 C37 154.7(2) . .
C39 Ir31 C37 63.84(19) . .
C35 Ir31 C37 63.93(19) . .
C36 Ir31 C37 38.86(18) . .
C38 Ir31 C37 36.69(18) . .
C31 Ir31 Cl32 87.16(15) . .
C39 Ir31 Cl32 100.96(14) . .
C35 Ir31 Cl32 137.72(14) . .
C36 Ir31 Cl32 155.99(14) . .
C38 Ir31 Cl32 93.10(13) . .
C37 Ir31 Cl32 118.06(14) . .
C31 Ir31 Cl31 88.37(15) . .
C39 Ir31 Cl31 157.67(14) . .
C35 Ir31 Cl31 132.41(14) . .
C36 Ir31 Cl31 97.43(14) . .
C38 Ir31 Cl31 122.37(14) . .
C37 Ir31 Cl31 93.84(13) . .
Cl32 Ir31 Cl31 89.69(5) . .
N31 C31 Ir31 178.8(5) . .
C31 N31 C32 173.4(5) . .
N31 C32 C34 119.8(5) . 2_677
N31 C32 C33 118.6(4) . .
C34 C32 C33 121.5(5) 2_677 .
O31 C33 C34 123.9(5) . .
O31 C33 C32 118.6(5) . .
C34 C33 C32 117.6(4) . .
C33 C34 C32 120.9(4) . 2_677
C33 O31 Si31 131.8(3) . .
O31 Si31 C45 106.0(2) . .
O31 Si31 C51 101.1(2) . .
C45 Si31 C51 113.2(3) . .
O31 Si31 C48 109.4(2) . .
C45 Si31 C48 113.1(3) . .
C51 Si31 C48 113.1(3) . .
C39 C35 C36 108.9(5) . .
C39 C35 C40 125.9(5) . .
C36 C35 C40 125.2(5) . .
C39 C35 Ir31 70.5(3) . .
C36 C35 Ir31 71.0(3) . .
C40 C35 Ir31 125.5(4) . .
C35 C36 C37 106.8(4) . .
C35 C36 C41 128.0(5) . .
C37 C36 C41 125.1(5) . .
C35 C36 Ir31 70.3(3) . .
C37 C36 Ir31 73.1(3) . .
C41 C36 Ir31 126.0(4) . .
C38 C37 C36 107.9(4) . .
C38 C37 C42 128.0(5) . .
C36 C37 C42 124.1(5) . .
C38 C37 Ir31 71.5(3) . .
C36 C37 Ir31 68.1(3) . .
C42 C37 Ir31 125.6(3) . .
C37 C38 C39 109.3(4) . .
C37 C38 C43 126.1(5) . .
C39 C38 C43 124.7(5) . .
C37 C38 Ir31 71.8(3) . .
C39 C38 Ir31 68.0(3) . .
C43 C38 Ir31 126.5(3) . .
C35 C39 C38 107.0(4) . .
C35 C39 C44 127.0(5) . .
C38 C39 C44 125.6(5) . .
C35 C39 Ir31 70.7(3) . .
C38 C39 Ir31 73.6(3) . .
C44 C39 Ir31 126.8(4) . .
C46 C45 C47 110.1(5) . .
C46 C45 Si31 112.4(4) . .
C47 C45 Si31 114.5(4) . .
C49 C48 C50 108.5(5) . .
C49 C48 Si31 117.4(5) . .
C50 C48 Si31 112.1(5) . .
C53 C51 C52 109.0(5) . .
C53 C51 Si31 113.7(4) . .
C52 C51 Si31 114.6(4) . .

loop_
_geom_bond_atom_site_label_1
_geom_bond_atom_site_label_2
_geom_bond_distance
_geom_bond_site_symmetry_2
Ir1 C1 1.918(5) .
Ir1 C6 2.169(5) .
Ir1 C9 2.169(5) .
Ir1 C5 2.168(5) .
Ir1 C8 2.245(5) .
Ir1 C7 2.244(5) .
Ir1 Cl2 2.4039(13) .
Ir1 Cl1 2.4097(13) .
C1 N1 1.163(6) .
N1 C2 1.400(6) .
C2 C4 1.394(7) 2_665
C2 C3 1.396(7) .
C3 O1 1.357(6) .
C3 C4 1.382(7) .
C4 C2 1.394(7) 2_665
O1 Si1 1.684(4) .
Si1 C21 1.869(6) .
Si1 C15 1.882(5) .
Si1 C18 1.881(6) .
C5 C6 1.444(7) .
C5 C9 1.449(7) .
C5 C10 1.490(7) .
C6 C7 1.444(7) .
C6 C11 1.506(7) .
C7 C8 1.413(7) .
C7 C12 1.495(7) .
C8 C9 1.465(7) .
C8 C13 1.498(7) .
C9 C14 1.495(7) .
C15 C16 1.527(7) .
C15 C17 1.530(8) .
C18 C20 1.540(8) .
C18 C19 1.540(8) .
C21 C23 1.536(7) .
C21 C22 1.538(8) .
Ir31 C31 1.903(5) .
Ir31 C39 2.162(5) .
Ir31 C35 2.165(5) .
Ir31 C36 2.174(5) .
Ir31 C38 2.237(5) .
Ir31 C37 2.242(5) .
Ir31 Cl32 2.4050(13) .
Ir31 Cl31 2.4101(13) .
C31 N31 1.163(6) .
N31 C32 1.389(6) .
C32 C34 1.394(7) 2_677
C32 C33 1.405(7) .
C33 O31 1.345(6) .
C33 C34 1.387(7) .
C34 C32 1.394(7) 2_677
O31 Si31 1.696(4) .
Si31 C45 1.869(6) .
Si31 C51 1.878(6) .
Si31 C48 1.889(6) .
C35 C39 1.440(7) .
C35 C36 1.437(7) .
C35 C40 1.504(7) .
C36 C37 1.470(7) .
C36 C41 1.487(7) .
C37 C38 1.410(7) .
C37 C42 1.509(7) .
C38 C39 1.446(7) .
C38 C43 1.503(7) .
C39 C44 1.493(7) .
C45 C46 1.540(8) .
C45 C47 1.552(8) .
C48 C49 1.539(9) .
C48 C50 1.544(9) .
C51 C53 1.533(8) .
C51 C52 1.546(8) .
